data_4119191
loop_
_publ_author_name
'Christopher W. am Ende'
'Zhou Zhou'
'Kathlyn A. Parker'

_publ_section_title
;
 Total Synthesis of (\+-)-Bisabosqual A
;
_journal_name_full 'Journal of the American Chemical Society'
_journal_page_first 582
_journal_page_last 585
_journal_paper_doi 10.1021/ja3108577
_journal_volume 135
_journal_year 2013
_chemical_formula_sum 'C23 H28 O5'
_chemical_formula_weight 384.45
_chemical_name_systematic
; 
 ? 
;
_space_group_IT_number 2
_symmetry_cell_setting triclinic
_symmetry_space_group_name_Hall '-P 1'
_symmetry_space_group_name_H-M 'P -1'
_atom_sites_solution_hydrogens geom
_atom_sites_solution_primary direct
_atom_sites_solution_secondary difmap
_audit_creation_method SHELXL-97
_cell_angle_alpha 87.538(2)
_cell_angle_beta 85.332(2)
_cell_angle_gamma 85.189(2)
_cell_formula_units_Z 2
_cell_length_a 5.4428(3)
_cell_length_b 9.2903(5)
_cell_length_c 19.7811(10)
_cell_measurement_reflns_used 9938
_cell_measurement_temperature 100(2)
_cell_measurement_theta_max 78.75
_cell_measurement_theta_min 4.49
_cell_volume 992.75(9)
_computing_cell_refinement 'Bruker SAINT'
_computing_data_collection 'Bruker APEX2'
_computing_data_reduction 'Bruker SAINT'
_computing_molecular_graphics 'Bruker SHELXTL'
_computing_publication_material 'Bruker SHELXTL'
_computing_structure_refinement 'SHELXL-97 (Sheldrick, 2008)'
_computing_structure_solution 'SHELXS-97 (Sheldrick, 2008)'
_diffrn_ambient_temperature 100(2)
_diffrn_detector_area_resol_mean '10.24 pixels/mm'
_diffrn_measured_fraction_theta_full 0.986
_diffrn_measured_fraction_theta_max 0.986
_diffrn_measurement_device_type 'Bruker D8 VENTURE'
_diffrn_measurement_method '\f and \w scans'
_diffrn_radiation_monochromator 'Incoatec HELIOS MX multilayer optics'
_diffrn_radiation_source 'Bruker Turbo x-ray source rotating anode generator'
_diffrn_radiation_type CuK\a
_diffrn_radiation_wavelength 1.54178
_diffrn_reflns_av_R_equivalents 0.0375
_diffrn_reflns_av_sigmaI/netI 0.0235
_diffrn_reflns_limit_h_max 6
_diffrn_reflns_limit_h_min -5
_diffrn_reflns_limit_k_max 11
_diffrn_reflns_limit_k_min -11
_diffrn_reflns_limit_l_max 24
_diffrn_reflns_limit_l_min -24
_diffrn_reflns_number 23571
_diffrn_reflns_theta_full 70.05
_diffrn_reflns_theta_max 70.05
_diffrn_reflns_theta_min 4.49
_exptl_absorpt_coefficient_mu 0.726
_exptl_absorpt_correction_T_max 0.9928
_exptl_absorpt_correction_T_min 0.7851
_exptl_absorpt_correction_type multi-scan
_exptl_absorpt_process_details 'SADABS (Sheldrick, 2009)'
_exptl_crystal_colour colourless
_exptl_crystal_density_diffrn 1.286
_exptl_crystal_description needle
_exptl_crystal_F_000 412
_exptl_crystal_size_max 0.35
_exptl_crystal_size_mid 0.03
_exptl_crystal_size_min 0.01
_refine_diff_density_max 0.448
_refine_diff_density_min -0.348
_refine_diff_density_rms 0.064
_refine_ls_extinction_method none
_refine_ls_goodness_of_fit_ref 1.062
_refine_ls_hydrogen_treatment mixed
_refine_ls_matrix_type full
_refine_ls_number_parameters 260
_refine_ls_number_reflns 3725
_refine_ls_number_restraints 1
_refine_ls_restrained_S_all 1.062
_refine_ls_R_factor_all 0.0565
_refine_ls_R_factor_gt 0.0526
_refine_ls_shift/su_max 0.000
_refine_ls_shift/su_mean 0.000
_refine_ls_structure_factor_coef Fsqd
_refine_ls_weighting_details 'calc w=1/[\s^2^(Fo^2^)+(0.0927P)^2^+0.4548P] where P=(Fo^2^+2Fc^2^)/3'
_refine_ls_weighting_scheme calc
_refine_ls_wR_factor_gt 0.1506
_refine_ls_wR_factor_ref 0.1550
_reflns_number_gt 3362
_reflns_number_total 3725
_reflns_threshold_expression >2sigma(I)
_cod_data_source_file ja3108577_si_004.cif
_cod_data_source_block sfy7_b
_cod_database_code 4119191

loop_
_symmetry_equiv_pos_as_xyz
'x, y, z'
'-x, -y, -z'

loop_
_atom_site_label
_atom_site_type_symbol
_atom_site_fract_x
_atom_site_fract_y
_atom_site_fract_z
_atom_site_U_iso_or_equiv
_atom_site_adp_type
_atom_site_occupancy
_atom_site_symmetry_multiplicity
_atom_site_calc_flag
_atom_site_refinement_flags
O1 O 1.0219(2) 0.97535(12) 0.68790(6) 0.0256(3) Uani 1 1 d .
O2 O 0.5858(2) 0.91701(13) 0.89383(6) 0.0286(3) Uani 1 1 d .
O3 O 0.9792(2) 0.71660(13) 0.87726(6) 0.0283(3) Uani 1 1 d D
H3 H 0.977(4) 0.740(2) 0.9172(8) 0.034 Uiso 1 1 d D
O4 O 0.9836(3) 1.19865(17) 0.99084(7) 0.0533(4) Uani 1 1 d .
O5 O 1.3981(3) 1.32130(18) 0.82936(9) 0.0578(5) Uani 1 1 d .
C1 C 0.8463(3) 0.88210(17) 0.66198(8) 0.0247(4) Uani 1 1 d .
C2 C 0.7347(3) 0.77639(17) 0.71745(8) 0.0238(4) Uani 1 1 d .
H2 H 0.6021 0.7288 0.6968 0.029 Uiso 1 1 calc R
C3 C 0.9159(3) 0.65642(17) 0.74297(8) 0.0273(4) Uani 1 1 d .
H3A H 1.0643 0.6984 0.7570 0.033 Uiso 1 1 calc R
H3B H 0.9691 0.5892 0.7061 0.033 Uiso 1 1 calc R
C4 C 0.7921(3) 0.57413(18) 0.80326(9) 0.0306(4) Uani 1 1 d .
H4A H 0.8996 0.4867 0.8147 0.037 Uiso 1 1 calc R
H4B H 0.6333 0.5426 0.7905 0.037 Uiso 1 1 calc R
C5 C 0.7442(3) 0.66798(18) 0.86544(8) 0.0266(4) Uani 1 1 d .
C6 C 0.5611(3) 0.79699(18) 0.84803(8) 0.0256(4) Uani 1 1 d .
H6 H 0.3884 0.7667 0.8540 0.031 Uiso 1 1 calc R
C7 C 0.6084(3) 0.86557(17) 0.77643(8) 0.0230(3) Uani 1 1 d .
H7 H 0.4495 0.9144 0.7619 0.028 Uiso 1 1 calc R
C8 C 0.7728(3) 0.97799(17) 0.79188(8) 0.0231(3) Uani 1 1 d .
C9 C 0.7458(3) 1.00577(17) 0.85990(8) 0.0256(4) Uani 1 1 d .
C10 C 0.8853(3) 1.10486(18) 0.88825(9) 0.0292(4) Uani 1 1 d .
C11 C 1.0658(3) 1.16870(18) 0.84233(9) 0.0293(4) Uani 1 1 d .
C12 C 1.1054(3) 1.13103(17) 0.77528(9) 0.0279(4) Uani 1 1 d .
H12 H 1.2289 1.1739 0.7462 0.033 Uiso 1 1 calc R
C13 C 0.9621(3) 1.02892(16) 0.75018(8) 0.0239(3) Uani 1 1 d .
C14 C 0.6415(3) 0.98284(18) 0.63283(8) 0.0280(4) Uani 1 1 d .
H14A H 0.5256 0.9232 0.6128 0.034 Uiso 1 1 calc R
H14B H 0.5481 1.0350 0.6706 0.034 Uiso 1 1 calc R
C15 C 0.7287(4) 1.0940(2) 0.57894(10) 0.0392(5) Uani 1 1 d .
H15A H 0.8558 1.1487 0.5971 0.047 Uiso 1 1 calc R
H15B H 0.8062 1.0430 0.5387 0.047 Uiso 1 1 calc R
C16 C 0.5213(4) 1.1973(2) 0.55786(9) 0.0367(4) Uani 1 1 d .
H16 H 0.4337 1.1692 0.5216 0.044 Uiso 1 1 calc R
C17 C 0.4451(4) 1.3249(2) 0.58428(9) 0.0349(4) Uani 1 1 d .
C18 C 0.5578(5) 1.3885(3) 0.64136(12) 0.0533(6) Uani 1 1 d .
H18A H 0.6963 1.3231 0.6556 0.080 Uiso 1 1 calc R
H18B H 0.4331 1.4022 0.6797 0.080 Uiso 1 1 calc R
H18C H 0.6178 1.4821 0.6263 0.080 Uiso 1 1 calc R
C19 C 0.2300(4) 1.4160(2) 0.55800(11) 0.0460(5) Uani 1 1 d .
H19A H 0.2860 1.5076 0.5387 0.069 Uiso 1 1 calc R
H19B H 0.1033 1.4352 0.5953 0.069 Uiso 1 1 calc R
H19C H 0.1602 1.3645 0.5228 0.069 Uiso 1 1 calc R
C20 C 1.0036(3) 0.79831(19) 0.60718(9) 0.0304(4) Uani 1 1 d .
H20A H 1.0711 0.8663 0.5727 0.046 Uiso 1 1 calc R
H20B H 0.9012 0.7339 0.5860 0.046 Uiso 1 1 calc R
H20C H 1.1397 0.7410 0.6276 0.046 Uiso 1 1 calc R
C21 C 0.6391(4) 0.5841(2) 0.92726(9) 0.0361(4) Uani 1 1 d .
H21A H 0.7594 0.5047 0.9395 0.054 Uiso 1 1 calc R
H21B H 0.4856 0.5447 0.9168 0.054 Uiso 1 1 calc R
H21C H 0.6047 0.6487 0.9653 0.054 Uiso 1 1 calc R
C22 C 0.8509(4) 1.12867(19) 0.96037(9) 0.0335(4) Uani 1 1 d .
H22 H 0.7167 1.0872 0.9856 0.040 Uiso 1 1 calc R
C23 C 1.2265(4) 1.2791(2) 0.86370(11) 0.0406(5) Uani 1 1 d .
H23 H 1.1894 1.3179 0.9074 0.049 Uiso 1 1 calc R

loop_
_atom_site_aniso_label
_atom_site_aniso_U_11
_atom_site_aniso_U_22
_atom_site_aniso_U_33
_atom_site_aniso_U_23
_atom_site_aniso_U_13
_atom_site_aniso_U_12
O1 0.0227(6) 0.0265(6) 0.0271(6) -0.0009(4) 0.0044(4) -0.0061(4)
O2 0.0274(6) 0.0349(6) 0.0236(6) -0.0046(5) 0.0039(5) -0.0064(5)
O3 0.0244(6) 0.0368(7) 0.0248(6) -0.0030(5) -0.0019(5) -0.0073(5)
O4 0.0745(11) 0.0555(9) 0.0352(8) -0.0088(7) -0.0127(7) -0.0244(8)
O5 0.0494(9) 0.0524(9) 0.0752(11) -0.0122(8) 0.0015(8) -0.0263(8)
C1 0.0247(8) 0.0262(8) 0.0230(8) -0.0012(6) 0.0018(6) -0.0048(6)
C2 0.0243(8) 0.0266(8) 0.0214(7) -0.0016(6) -0.0001(6) -0.0081(6)
C3 0.0329(9) 0.0246(8) 0.0241(8) -0.0028(6) 0.0012(6) -0.0030(7)
C4 0.0395(10) 0.0252(8) 0.0279(8) 0.0008(7) -0.0026(7) -0.0089(7)
C5 0.0269(8) 0.0302(8) 0.0235(8) 0.0013(6) 0.0003(6) -0.0109(7)
C6 0.0209(8) 0.0327(9) 0.0239(8) -0.0026(6) 0.0016(6) -0.0090(6)
C7 0.0184(7) 0.0265(8) 0.0240(8) -0.0005(6) 0.0009(6) -0.0045(6)
C8 0.0198(7) 0.0228(7) 0.0266(8) -0.0023(6) -0.0010(6) -0.0015(6)
C9 0.0229(8) 0.0257(8) 0.0275(8) -0.0028(6) 0.0016(6) -0.0008(6)
C10 0.0314(9) 0.0249(8) 0.0315(9) -0.0048(7) -0.0056(7) 0.0008(7)
C11 0.0273(9) 0.0231(8) 0.0381(9) -0.0030(7) -0.0060(7) -0.0014(7)
C12 0.0230(8) 0.0227(8) 0.0378(9) 0.0001(7) -0.0005(7) -0.0041(6)
C13 0.0214(8) 0.0212(7) 0.0285(8) 0.0002(6) -0.0006(6) -0.0005(6)
C14 0.0268(8) 0.0321(9) 0.0245(8) 0.0003(7) 0.0007(6) -0.0022(7)
C15 0.0402(11) 0.0376(10) 0.0366(10) 0.0092(8) 0.0046(8) 0.0037(8)
C16 0.0433(11) 0.0353(9) 0.0304(9) 0.0023(7) -0.0022(8) 0.0009(8)
C17 0.0403(10) 0.0330(9) 0.0310(9) 0.0001(7) 0.0013(7) -0.0048(8)
C18 0.0562(14) 0.0558(13) 0.0509(13) -0.0121(10) -0.0074(10) -0.0150(11)
C19 0.0518(13) 0.0365(10) 0.0481(12) -0.0011(9) -0.0043(10) 0.0063(9)
C20 0.0342(9) 0.0311(9) 0.0246(8) -0.0015(6) 0.0045(7) -0.0008(7)
C21 0.0410(10) 0.0390(10) 0.0286(9) 0.0062(7) 0.0020(7) -0.0134(8)
C22 0.0410(10) 0.0290(9) 0.0313(9) -0.0033(7) -0.0049(7) -0.0039(7)
C23 0.0420(11) 0.0357(10) 0.0459(11) -0.0052(8) -0.0040(9) -0.0115(8)

loop_
_atom_type_symbol
_atom_type_description
_atom_type_scat_dispersion_real
_atom_type_scat_dispersion_imag
_atom_type_scat_source
C C 0.0181 0.0091 'International Tables Vol C Tables 4.2.6.8 and 6.1.1.4'
H H 0.0000 0.0000 'International Tables Vol C Tables 4.2.6.8 and 6.1.1.4'
O O 0.0492 0.0322 'International Tables Vol C Tables 4.2.6.8 and 6.1.1.4'

loop_
_geom_angle_atom_site_label_1
_geom_angle_atom_site_label_2
_geom_angle_atom_site_label_3
_geom_angle
C13 O1 C1 116.97(11)
C9 O2 C6 106.46(11)
C5 O3 H3 109.1(15)
O1 C1 C20 103.29(12)
O1 C1 C14 106.69(12)
C20 C1 C14 112.31(14)
O1 C1 C2 113.29(12)
C20 C1 C2 110.59(13)
C14 C1 C2 110.46(13)
C3 C2 C7 111.29(13)
C3 C2 C1 115.27(13)
C7 C2 C1 108.64(12)
C3 C2 H2 107.1
C7 C2 H2 107.1
C1 C2 H2 107.1
C2 C3 C4 109.67(14)
C2 C3 H3A 109.7
C4 C3 H3A 109.7
C2 C3 H3B 109.7
C4 C3 H3B 109.7
H3A C3 H3B 108.2
C3 C4 C5 111.43(13)
C3 C4 H4A 109.3
C5 C4 H4A 109.3
C3 C4 H4B 109.3
C5 C4 H4B 109.3
H4A C4 H4B 108.0
O3 C5 C21 110.75(14)
O3 C5 C4 105.54(13)
C21 C5 C4 111.97(14)
O3 C5 C6 110.53(13)
C21 C5 C6 109.65(14)
C4 C5 C6 108.31(14)
O2 C6 C5 109.48(13)
O2 C6 C7 103.81(12)
C5 C6 C7 114.78(13)
O2 C6 H6 109.5
C5 C6 H6 109.5
C7 C6 H6 109.5
C8 C7 C6 99.59(12)
C8 C7 C2 108.80(12)
C6 C7 C2 121.37(13)
C8 C7 H7 108.8
C6 C7 H7 108.8
C2 C7 H7 108.8
C13 C8 C9 121.43(15)
C13 C8 C7 126.95(14)
C9 C8 C7 110.42(14)
O2 C9 C8 110.76(14)
O2 C9 C10 127.06(15)
C8 C9 C10 121.98(15)
C9 C10 C11 115.46(15)
C9 C10 C22 119.58(16)
C11 C10 C22 124.83(16)
C12 C11 C10 122.02(15)
C12 C11 C23 115.48(16)
C10 C11 C23 122.49(16)
C11 C12 C13 119.74(15)
C11 C12 H12 120.1
C13 C12 H12 120.1
O1 C13 C8 120.95(14)
O1 C13 C12 120.33(14)
C8 C13 C12 118.56(15)
C15 C14 C1 115.34(14)
C15 C14 H14A 108.4
C1 C14 H14A 108.4
C15 C14 H14B 108.4
C1 C14 H14B 108.4
H14A C14 H14B 107.5
C16 C15 C14 112.13(16)
C16 C15 H15A 109.2
C14 C15 H15A 109.2
C16 C15 H15B 109.2
C14 C15 H15B 109.2
H15A C15 H15B 107.9
C17 C16 C15 127.28(19)
C17 C16 H16 116.4
C15 C16 H16 116.4
C16 C17 C18 124.7(2)
C16 C17 C19 120.94(18)
C18 C17 C19 114.36(18)
C17 C18 H18A 109.5
C17 C18 H18B 109.5
H18A C18 H18B 109.5
C17 C18 H18C 109.5
H18A C18 H18C 109.5
H18B C18 H18C 109.5
C17 C19 H19A 109.5
C17 C19 H19B 109.5
H19A C19 H19B 109.5
C17 C19 H19C 109.5
H19A C19 H19C 109.5
H19B C19 H19C 109.5
C1 C20 H20A 109.5
C1 C20 H20B 109.5
H20A C20 H20B 109.5
C1 C20 H20C 109.5
H20A C20 H20C 109.5
H20B C20 H20C 109.5
C5 C21 H21A 109.5
C5 C21 H21B 109.5
H21A C21 H21B 109.5
C5 C21 H21C 109.5
H21A C21 H21C 109.5
H21B C21 H21C 109.5
O4 C22 C10 124.14(18)
O4 C22 H22 117.9
C10 C22 H22 117.9
O5 C23 C11 124.11(19)
O5 C23 H23 117.9
C11 C23 H23 117.9

loop_
_geom_bond_atom_site_label_1
_geom_bond_atom_site_label_2
_geom_bond_distance
O1 C13 1.353(2)
O1 C1 1.4779(19)
O2 C9 1.366(2)
O2 C6 1.4879(19)
O3 C5 1.4315(19)
O3 H3 0.827(16)
O4 C22 1.221(2)
O5 C23 1.193(3)
C1 C20 1.524(2)
C1 C14 1.528(2)
C1 C2 1.561(2)
C2 C3 1.523(2)
C2 C7 1.542(2)
C2 H2 1.0000
C3 C4 1.529(2)
C3 H3A 0.9900
C3 H3B 0.9900
C4 C5 1.531(2)
C4 H4A 0.9900
C4 H4B 0.9900
C5 C21 1.520(2)
C5 C6 1.539(2)
C6 C7 1.539(2)
C6 H6 1.0000
C7 C8 1.488(2)
C7 H7 1.0000
C8 C13 1.369(2)
C8 C9 1.375(2)
C9 C10 1.403(2)
C10 C11 1.431(3)
C10 C22 1.448(2)
C11 C12 1.382(2)
C11 C23 1.498(2)
C12 C13 1.408(2)
C12 H12 0.9500
C14 C15 1.527(2)
C14 H14A 0.9900
C14 H14B 0.9900
C15 C16 1.493(3)
C15 H15A 0.9900
C15 H15B 0.9900
C16 C17 1.336(3)
C16 H16 0.9500
C17 C18 1.494(3)
C17 C19 1.501(3)
C18 H18A 0.9800
C18 H18B 0.9800
C18 H18C 0.9800
C19 H19A 0.9800
C19 H19B 0.9800
C19 H19C 0.9800
C20 H20A 0.9800
C20 H20B 0.9800
C20 H20C 0.9800
C21 H21A 0.9800
C21 H21B 0.9800
C21 H21C 0.9800
C22 H22 0.9500
C23 H23 0.9500

loop_
_geom_hbond_atom_site_label_D
_geom_hbond_atom_site_label_H
_geom_hbond_atom_site_label_A
_geom_hbond_distance_DH
_geom_hbond_distance_HA
_geom_hbond_distance_DA
_geom_hbond_angle_DHA
_geom_hbond_site_symmetry_A
O3 H3 O4 0.827(16) 1.964(16) 2.7852(18) 172(2) 2_777
